data_7156421
loop_
_publ_author_name
'Ito, Motoki'
'Nakagawa, Tomoya'
'Higuchi, Kazuhiro'
'Sugiyama, Shigeo'

_publ_section_title
;
 Dirhodium(ii)-catalyzed ortho C-H amination of sterically congested
 N,N-dialkylanilines.
;
_journal_issue 38
_journal_name_full 'Organic &amp; biomolecular chemistry'
_journal_page_first 6876
_journal_page_last 6881
_journal_paper_doi 10.1039/c8ob01974f
_journal_volume 16
_journal_year 2018
_chemical_formula_moiety 'C40 H56 N4 O6 S2'
_chemical_formula_sum 'C40 H56 N4 O6 S2'
_chemical_formula_weight 753.03
_space_group_crystal_system triclinic
_space_group_IT_number 2
_space_group_name_Hall '-P 1'
_space_group_name_H-M_alt 'P -1'
_symmetry_space_group_name_Hall '-P 1'
_symmetry_space_group_name_H-M 'P -1'
_atom_sites_solution_hydrogens geom
_atom_sites_solution_primary direct
_atom_sites_solution_secondary difmap
_audit_update_record
;
2018-03-07 deposited with the CCDC.
2018-09-12 downloaded from the CCDC.
;
_cell_angle_alpha 80.876(6)
_cell_angle_beta 87.787(6)
_cell_angle_gamma 86.969(6)
_cell_formula_units_Z 2
_cell_length_a 8.2385(2)
_cell_length_b 12.3118(3)
_cell_length_c 19.8734(5)
_cell_measurement_reflns_used 16072
_cell_measurement_temperature 93
_cell_measurement_theta_max 68.16
_cell_measurement_theta_min 3.64
_cell_volume 1986.55(9)
_computing_cell_refinement 'RAPID AUTO'
_computing_data_collection 'RAPID AUTO (Rigaku, ????)'
_computing_data_reduction 'RAPID AUTO'
_computing_molecular_graphics 'CrystalStructure 4.2'
_computing_publication_material 'CrystalStructure 4.2 (Rigaku, 2017)'
_computing_structure_refinement 'SHELXL97 (Sheldrick, 2008)'
_computing_structure_solution 'SIR92 (Altomare, et al., 1994)'
_diffrn_ambient_temperature 93
_diffrn_detector_area_resol_mean 10.000
_diffrn_measured_fraction_theta_full 0.976
_diffrn_measured_fraction_theta_max 0.976
_diffrn_measurement_device_type 'Rigaku R-AXIS RAPID'
_diffrn_measurement_method \w
_diffrn_radiation_type 'Cu K\a'
_diffrn_radiation_wavelength 1.54187
_diffrn_reflns_av_R_equivalents 0.0290
_diffrn_reflns_Laue_measured_fraction_full 0.000
_diffrn_reflns_Laue_measured_fraction_max 0.000
_diffrn_reflns_limit_h_max 9
_diffrn_reflns_limit_h_min -9
_diffrn_reflns_limit_k_max 14
_diffrn_reflns_limit_k_min -14
_diffrn_reflns_limit_l_max 23
_diffrn_reflns_limit_l_min -23
_diffrn_reflns_number 23052
_diffrn_reflns_point_group_measured_fraction_full 0.000
_diffrn_reflns_point_group_measured_fraction_max 0.000
_diffrn_reflns_theta_full 68.160
_diffrn_reflns_theta_max 68.160
_diffrn_reflns_theta_min 3.640
_diffrn_standards_number 0
_exptl_absorpt_coefficient_mu 1.620
_exptl_absorpt_correction_T_max 0.748
_exptl_absorpt_correction_T_min 0.542
_exptl_absorpt_correction_type multi-scan
_exptl_absorpt_process_details 'ABSCOR (Rigaku, 1995)'
_exptl_crystal_colour colorless
_exptl_crystal_density_diffrn 1.259
_exptl_crystal_density_method 'not measured'
_exptl_crystal_description prism
_exptl_crystal_F_000 808.00
_exptl_crystal_size_max 0.272
_exptl_crystal_size_mid 0.191
_exptl_crystal_size_min 0.179
_refine_diff_density_max 0.38
_refine_diff_density_min -0.41
_refine_ls_extinction_method none
_refine_ls_goodness_of_fit_ref 1.044
_refine_ls_hydrogen_treatment refxyz
_refine_ls_number_parameters 693
_refine_ls_number_reflns 7080
_refine_ls_number_restraints 0
_refine_ls_R_factor_all 0.0383
_refine_ls_R_factor_gt 0.0355
_refine_ls_shift/su_max 0.001
_refine_ls_structure_factor_coef Fsqd
_refine_ls_weighting_details 'w = 1/[\s^2^(Fo^2^)+(0.0516P)^2^+0.9794P] where P=(Fo^2^+2Fc^2^)/3'
_refine_ls_weighting_scheme calc
_refine_ls_wR_factor_gt 0.0943
_refine_ls_wR_factor_ref 0.0961
_reflns_number_gt 6591
_reflns_number_total 7080
_reflns_threshold_expression F^2^>2.0\s(F^2^)
_cod_data_source_file c8ob01974f3.cif
_cod_data_source_block Ito001
_cod_depositor_comments 'Adding full bibliography for 7156421.cif.'
_cod_original_cell_volume 1986.54(9)
_cod_database_code 7156421

loop_
_space_group_symop_id
_space_group_symop_operation_xyz
1 +X,+Y,+Z
2 -X,-Y,-Z

loop_
_atom_site_label
_atom_site_type_symbol
_atom_site_fract_x
_atom_site_fract_y
_atom_site_fract_z
_atom_site_U_iso_or_equiv
_atom_site_adp_type
_atom_site_occupancy
_atom_site_symmetry_multiplicity
_atom_site_calc_flag
S1 S 1.11602(4) -0.07602(3) 0.598553(17) 0.01356(10) Uani 1 1 d
S2 S 0.89872(4) 0.53410(3) 0.891771(18) 0.01553(10) Uani 1 1 d
O3 O 1.24730(12) -0.13017(9) 0.63811(5) 0.0186(2) Uani 1 1 d
O4 O 0.76657(13) 0.57188(9) 0.84783(5) 0.0204(2) Uani 1 1 d
O5 O 1.09128(12) -0.10345(8) 0.53223(5) 0.0169(2) Uani 1 1 d
O6 O 0.92599(13) 0.59006(8) 0.94814(5) 0.0199(2) Uani 1 1 d
O7 O 1.26362(15) 0.12239(10) 0.80916(5) 0.0271(3) Uani 1 1 d
O8 O 0.76944(15) 0.25349(10) 0.72550(5) 0.0281(3) Uani 1 1 d
N9 N 0.77092(15) 0.22814(10) 1.00996(6) 0.0146(3) Uani 1 1 d
N10 N 0.87537(17) 0.40692(10) 0.92558(7) 0.0189(3) Uani 1 1 d
N11 N 1.21180(15) 0.25818(10) 0.52736(6) 0.0167(3) Uani 1 1 d
N12 N 1.13978(16) 0.05532(11) 0.58529(7) 0.0180(3) Uani 1 1 d
C14 C 0.79927(19) -0.17238(13) 0.75273(8) 0.0200(3) Uani 1 1 d
C15 C 1.19140(18) 0.12283(12) 0.63055(8) 0.0165(3) Uani 1 1 d
C16 C 0.72245(19) 0.14241(13) 0.83731(8) 0.0200(3) Uani 1 1 d
C17 C 0.78577(18) -0.06674(12) 0.61830(7) 0.0163(3) Uani 1 1 d
C18 C 0.76771(17) 0.22740(12) 0.93758(7) 0.0152(3) Uani 1 1 d
C19 C 1.0708(2) 0.57238(13) 0.77032(8) 0.0198(3) Uani 1 1 d
C20 C 1.2278(2) 0.50708(13) 0.87056(8) 0.0212(3) Uani 1 1 d
C21 C 1.22585(18) 0.23130(12) 0.60034(7) 0.0169(3) Uani 1 1 d
C22 C 1.20543(19) 0.08915(13) 0.70012(8) 0.0196(3) Uani 1 1 d
C23 C 0.94306(19) -0.15198(12) 0.71496(8) 0.0177(3) Uani 1 1 d
C24 C 1.2782(2) 0.27250(14) 0.71309(8) 0.0239(3) Uani 1 1 d
C25 C 0.8885(2) 0.14808(14) 1.12136(8) 0.0216(3) Uani 1 1 d
C26 C 1.2145(2) 0.57870(13) 0.73071(8) 0.0228(3) Uani 1 1 d
C27 C 1.4764(2) 0.15676(14) 0.51242(9) 0.0235(3) Uani 1 1 d
C28 C 0.72256(18) 0.13915(12) 0.90787(8) 0.0180(3) Uani 1 1 d
C29 C 0.87692(18) 0.13786(12) 1.04622(8) 0.0171(3) Uani 1 1 d
C30 C 1.07904(18) 0.53673(12) 0.84011(8) 0.0165(3) Uani 1 1 d
C31 C 1.3647(2) 0.54950(13) 0.75979(8) 0.0223(3) Uani 1 1 d
C32 C 1.0464(2) 0.14213(14) 1.01245(9) 0.0221(3) Uani 1 1 d
C33 C 1.0780(2) 0.37427(14) 0.42902(9) 0.0249(4) Uani 1 1 d
C34 C 1.2915(2) 0.19914(16) 0.85378(9) 0.0276(4) Uani 1 1 d
C35 C 0.81921(18) 0.32190(12) 0.89377(7) 0.0161(3) Uani 1 1 d
C36 C 0.76825(19) 0.23794(13) 0.79529(8) 0.0200(3) Uani 1 1 d
C37 C 0.64371(19) -0.08819(13) 0.65664(8) 0.0188(3) Uani 1 1 d
C38 C 1.0968(2) 0.35382(12) 0.50645(8) 0.0199(3) Uani 1 1 d
C39 C 1.5196(2) 0.55461(19) 0.71622(10) 0.0325(4) Uani 1 1 d
C40 C 1.2661(2) 0.30420(13) 0.64294(8) 0.0218(3) Uani 1 1 d
C41 C 0.4943(2) -0.16313(16) 0.76639(9) 0.0262(4) Uani 1 1 d
C42 C 0.64892(19) -0.14145(12) 0.72434(8) 0.0183(3) Uani 1 1 d
C43 C 1.3696(2) 0.51339(14) 0.83018(9) 0.0248(4) Uani 1 1 d
C44 C 0.60634(18) 0.24200(12) 1.04266(8) 0.0176(3) Uani 1 1 d
C45 C 0.5050(2) 0.13900(15) 1.05273(9) 0.0240(3) Uani 1 1 d
C46 C 0.7292(2) 0.16124(16) 0.69469(9) 0.0281(4) Uani 1 1 d
C47 C 0.9320(2) 0.33230(14) 0.54245(9) 0.0236(3) Uani 1 1 d
C48 C 1.25057(19) 0.16432(13) 0.74123(8) 0.0207(3) Uani 1 1 d
C49 C 1.37182(19) 0.26074(12) 0.48929(8) 0.0191(3) Uani 1 1 d
C50 C 0.5105(2) 0.33961(15) 1.00400(9) 0.0267(4) Uani 1 1 d
C51 C 0.81819(19) 0.32731(13) 0.82341(8) 0.0201(3) Uani 1 1 d
C52 C 1.4682(2) 0.36273(15) 0.49254(10) 0.0291(4) Uani 1 1 d
C53 C 0.93491(17) -0.09935(11) 0.64799(7) 0.0143(3) Uani 1 1 d
H13 H 0.626(2) 0.2615(14) 1.0876(9) 0.016(4) Uiso 1 1 d
H54 H 0.688(2) 0.0729(15) 0.9376(9) 0.020(4) Uiso 1 1 d
H55 H 0.692(2) 0.0804(15) 0.8197(9) 0.023(5) Uiso 1 1 d
H56 H 0.851(2) 0.3919(15) 0.7930(9) 0.018(4) Uiso 1 1 d
H57 H 0.835(2) 0.0633(14) 1.0433(8) 0.016(4) Uiso 1 1 d
H58 H 0.969(2) 0.5926(15) 0.7507(9) 0.023(5) Uiso 1 1 d
H59 H 1.209(2) 0.6081(15) 0.6825(10) 0.028(5) Uiso 1 1 d
H60 H 1.470(2) 0.4954(15) 0.8506(9) 0.026(5) Uiso 1 1 d
H61 H 1.235(2) 0.4801(15) 0.9177(10) 0.025(5) Uiso 1 1 d
H62 H 1.307(2) 0.3233(16) 0.7415(10) 0.029(5) Uiso 1 1 d
H63 H 1.288(2) 0.3799(16) 0.6238(9) 0.028(5) Uiso 1 1 d
H64 H 1.183(2) 0.0186(16) 0.7220(9) 0.025(5) Uiso 1 1 d
H65 H 1.047(2) -0.1738(14) 0.7353(9) 0.021(4) Uiso 1 1 d
H66 H 0.805(2) -0.2101(14) 0.7989(9) 0.022(4) Uiso 1 1 d
H67 H 0.541(2) -0.0666(14) 0.6371(9) 0.020(4) Uiso 1 1 d
H68 H 0.779(2) -0.0286(14) 0.5723(9) 0.018(4) Uiso 1 1 d
H69 H 1.345(2) 0.2597(14) 0.4422(9) 0.016(4) Uiso 1 1 d
H70 H 1.137(2) 0.4217(14) 0.5200(8) 0.017(4) Uiso 1 1 d
H71 H 0.455(3) -0.0965(18) 0.7854(11) 0.041(6) Uiso 1 1 d
H72 H 1.395(2) 0.2352(16) 0.8422(10) 0.029(5) Uiso 1 1 d
H73 H 1.569(3) 0.3601(18) 0.4626(11) 0.043(6) Uiso 1 1 d
H74 H 0.994(3) 0.4314(18) 0.4179(10) 0.035(5) Uiso 1 1 d
H75 H 1.112(2) 0.0892(16) 0.5485(10) 0.024(5) Uiso 1 1 d
H76 H 0.892(2) 0.3908(15) 0.9658(10) 0.022(5) Uiso 1 1 d
H77 H 1.093(2) 0.2129(17) 1.0145(10) 0.030(5) Uiso 1 1 d
H78 H 1.118(2) 0.0840(16) 1.0357(9) 0.028(5) Uiso 1 1 d
H79 H 1.044(2) 0.1308(15) 0.9665(10) 0.026(5) Uiso 1 1 d
H80 H 0.922(2) 0.2222(17) 1.1252(10) 0.030(5) Uiso 1 1 d
H81 H 0.966(2) 0.0961(16) 1.1418(9) 0.024(5) Uiso 1 1 d
H82 H 0.790(3) 0.1350(16) 1.1467(10) 0.034(5) Uiso 1 1 d
H83 H 0.576(3) 0.4058(18) 0.9986(10) 0.038(6) Uiso 1 1 d
H84 H 0.482(2) 0.3255(17) 0.9591(11) 0.036(5) Uiso 1 1 d
H85 H 0.413(3) 0.3539(17) 1.0283(11) 0.040(6) Uiso 1 1 d
H86 H 0.475(2) 0.1198(15) 1.0089(10) 0.026(5) Uiso 1 1 d
H87 H 0.404(2) 0.1531(16) 1.0783(10) 0.032(5) Uiso 1 1 d
H88 H 0.567(2) 0.0732(16) 1.0777(10) 0.029(5) Uiso 1 1 d
H89 H 0.515(2) -0.2236(18) 0.8056(11) 0.038(5) Uiso 1 1 d
H90 H 0.409(3) -0.1839(18) 0.7387(11) 0.042(6) Uiso 1 1 d
H91 H 0.613(2) 0.1405(16) 0.7057(10) 0.031(5) Uiso 1 1 d
H92 H 0.741(2) 0.1880(17) 0.6474(11) 0.038(6) Uiso 1 1 d
H93 H 0.808(2) 0.0963(18) 0.7101(10) 0.036(5) Uiso 1 1 d
H94 H 1.203(2) 0.2561(16) 0.8531(9) 0.028(5) Uiso 1 1 d
H95 H 1.298(2) 0.1536(16) 0.8992(10) 0.032(5) Uiso 1 1 d
H96 H 1.554(4) 0.481(3) 0.7037(15) 0.083(9) Uiso 1 1 d
H97 H 1.505(3) 0.606(2) 0.6756(14) 0.060(7) Uiso 1 1 d
H98 H 1.608(3) 0.580(2) 0.7377(13) 0.057(7) Uiso 1 1 d
H99 H 1.403(3) 0.4324(18) 0.4771(10) 0.037(5) Uiso 1 1 d
H100 H 1.507(3) 0.3623(17) 0.5393(11) 0.041(6) Uiso 1 1 d
H101 H 0.889(2) 0.2654(17) 0.5299(10) 0.030(5) Uiso 1 1 d
H102 H 0.943(2) 0.3221(16) 0.5913(11) 0.032(5) Uiso 1 1 d
H103 H 0.855(2) 0.3942(16) 0.5285(10) 0.029(5) Uiso 1 1 d
H104 H 1.177(3) 0.4004(17) 0.4037(10) 0.035(5) Uiso 1 1 d
H105 H 1.045(2) 0.3085(17) 0.4115(10) 0.032(5) Uiso 1 1 d
H106 H 1.571(3) 0.1566(16) 0.4847(10) 0.035(5) Uiso 1 1 d
H107 H 1.418(2) 0.0894(17) 0.5096(10) 0.029(5) Uiso 1 1 d
H108 H 1.511(2) 0.1545(17) 0.5593(11) 0.036(5) Uiso 1 1 d

loop_
_atom_site_aniso_label
_atom_site_aniso_U_11
_atom_site_aniso_U_22
_atom_site_aniso_U_33
_atom_site_aniso_U_23
_atom_site_aniso_U_13
_atom_site_aniso_U_12
S1 0.01272(18) 0.01395(18) 0.01412(18) -0.00198(13) -0.00022(13) -0.00238(13)
S2 0.01638(19) 0.01350(18) 0.01684(18) -0.00183(13) -0.00163(14) -0.00277(13)
O3 0.0146(5) 0.0218(5) 0.0189(5) -0.0018(4) -0.0015(4) -0.0004(4)
O4 0.0169(5) 0.0214(5) 0.0225(6) -0.0010(4) -0.0033(4) -0.0015(4)
O5 0.0167(5) 0.0179(5) 0.0168(5) -0.0049(4) 0.0000(4) -0.0019(4)
O6 0.0219(6) 0.0168(5) 0.0220(5) -0.0055(4) -0.0012(4) -0.0033(4)
O7 0.0362(7) 0.0308(6) 0.0156(5) -0.0046(5) -0.0044(5) -0.0071(5)
O8 0.0412(7) 0.0304(6) 0.0152(6) -0.0075(5) -0.0002(5) -0.0136(5)
N9 0.0144(6) 0.0156(6) 0.0135(6) -0.0017(5) -0.0002(5) -0.0003(5)
N10 0.0287(8) 0.0163(6) 0.0121(6) -0.0007(5) -0.0035(5) -0.0081(5)
N11 0.0188(7) 0.0142(6) 0.0169(6) -0.0022(5) -0.0004(5) -0.0019(5)
N12 0.0234(7) 0.0159(6) 0.0144(6) 0.0012(5) -0.0050(5) -0.0064(5)
C14 0.0219(8) 0.0218(8) 0.0150(7) 0.0023(6) -0.0013(6) -0.0034(6)
C15 0.0133(7) 0.0174(7) 0.0193(7) -0.0044(6) -0.0001(6) -0.0020(6)
C16 0.0214(8) 0.0183(8) 0.0222(8) -0.0087(6) -0.0018(6) -0.0024(6)
C17 0.0173(8) 0.0179(7) 0.0138(7) -0.0021(6) -0.0018(6) -0.0022(6)
C18 0.0130(7) 0.0162(7) 0.0164(7) -0.0033(6) -0.0010(6) 0.0010(5)
C19 0.0194(8) 0.0190(8) 0.0208(8) -0.0009(6) -0.0050(6) -0.0018(6)
C20 0.0214(8) 0.0235(8) 0.0181(8) -0.0001(6) -0.0029(6) -0.0035(6)
C21 0.0171(8) 0.0163(7) 0.0175(7) -0.0033(6) 0.0001(6) -0.0009(6)
C22 0.0197(8) 0.0196(8) 0.0192(8) -0.0009(6) -0.0006(6) -0.0045(6)
C23 0.0156(8) 0.0182(7) 0.0186(7) 0.0003(6) -0.0029(6) -0.0014(6)
C24 0.0285(9) 0.0234(8) 0.0221(8) -0.0100(7) -0.0024(7) -0.0034(7)
C25 0.0218(9) 0.0234(8) 0.0190(8) 0.0001(6) -0.0046(7) -0.0010(7)
C26 0.0264(9) 0.0236(8) 0.0176(8) 0.0005(6) -0.0023(7) -0.0043(7)
C27 0.0185(8) 0.0269(9) 0.0254(9) -0.0059(7) 0.0022(7) -0.0007(7)
C28 0.0183(8) 0.0156(7) 0.0204(8) -0.0033(6) -0.0003(6) -0.0016(6)
C29 0.0182(8) 0.0135(7) 0.0196(8) -0.0014(6) -0.0032(6) -0.0009(6)
C30 0.0170(8) 0.0136(7) 0.0190(7) -0.0023(6) -0.0007(6) -0.0037(6)
C31 0.0209(8) 0.0238(8) 0.0228(8) -0.0041(6) 0.0006(6) -0.0054(6)
C32 0.0184(8) 0.0227(8) 0.0255(9) -0.0053(7) -0.0021(7) 0.0033(7)
C33 0.0334(10) 0.0181(8) 0.0232(8) -0.0025(6) -0.0059(7) 0.0012(7)
C34 0.0282(10) 0.0387(10) 0.0179(8) -0.0106(7) -0.0022(7) -0.0014(8)
C35 0.0153(7) 0.0158(7) 0.0180(7) -0.0044(6) -0.0012(6) -0.0016(6)
C36 0.0203(8) 0.0257(8) 0.0147(7) -0.0055(6) -0.0007(6) -0.0020(6)
C37 0.0158(8) 0.0232(8) 0.0179(7) -0.0044(6) -0.0032(6) -0.0021(6)
C38 0.0260(9) 0.0121(7) 0.0222(8) -0.0036(6) -0.0035(6) -0.0007(6)
C39 0.0230(10) 0.0479(12) 0.0265(9) -0.0050(9) 0.0031(8) -0.0077(8)
C40 0.0261(9) 0.0166(8) 0.0235(8) -0.0049(6) -0.0011(7) -0.0028(6)
C41 0.0185(9) 0.0404(10) 0.0187(8) -0.0011(7) 0.0021(7) -0.0064(7)
C42 0.0186(8) 0.0197(7) 0.0171(7) -0.0038(6) 0.0010(6) -0.0049(6)
C43 0.0173(8) 0.0310(9) 0.0258(9) -0.0022(7) -0.0056(7) -0.0019(7)
C44 0.0145(8) 0.0217(8) 0.0170(7) -0.0045(6) 0.0012(6) -0.0013(6)
C45 0.0184(8) 0.0312(9) 0.0231(8) -0.0045(7) 0.0016(7) -0.0082(7)
C46 0.0349(10) 0.0342(10) 0.0188(8) -0.0124(7) 0.0007(7) -0.0113(8)
C47 0.0243(9) 0.0186(8) 0.0285(9) -0.0057(7) -0.0024(7) 0.0020(7)
C48 0.0193(8) 0.0261(8) 0.0173(8) -0.0045(6) -0.0005(6) -0.0020(6)
C49 0.0200(8) 0.0196(8) 0.0182(8) -0.0034(6) 0.0011(6) -0.0053(6)
C50 0.0210(9) 0.0289(9) 0.0288(9) -0.0039(7) 0.0020(7) 0.0071(7)
C51 0.0229(8) 0.0203(8) 0.0173(8) -0.0018(6) -0.0003(6) -0.0067(6)
C52 0.0286(10) 0.0265(9) 0.0330(10) -0.0036(7) 0.0002(8) -0.0126(7)
C53 0.0140(7) 0.0134(7) 0.0159(7) -0.0035(5) 0.0014(6) -0.0033(5)

loop_
_atom_type_symbol
_atom_type_description
_atom_type_scat_dispersion_real
_atom_type_scat_dispersion_imag
_atom_type_scat_source
C C 0.0181 0.0091
;
International Tables for Crystallography
(Vol. C, Tables 4.2.6.8 and 6.1.1.4)
;
H H 0.0000 0.0000
;
International Tables for Crystallography
(Vol. C, Table 6.1.1.4)
;
O O 0.0492 0.0322
;
International Tables for Crystallography
(Vol. C, Tables 4.2.6.8 and 6.1.1.4)
;
N N 0.0311 0.0180
;
International Tables for Crystallography
(Vol. C, Tables 4.2.6.8 and 6.1.1.4)
;
S S 0.3331 0.5567
;
International Tables for Crystallography
(Vol. C, Tables 4.2.6.8 and 6.1.1.4)
;

loop_
_geom_angle_atom_site_label_1
_geom_angle_atom_site_label_2
_geom_angle_atom_site_label_3
_geom_angle
O3 S1 O5 119.30(6)
O3 S1 N12 109.22(7)
O5 S1 N12 104.74(6)
O3 S1 C53 107.42(7)
O5 S1 C53 108.12(6)
N12 S1 C53 107.51(7)
O4 S2 O6 119.19(6)
O4 S2 N10 109.49(7)
O6 S2 N10 104.99(7)
O4 S2 C30 107.37(7)
O6 S2 C30 108.11(7)
N10 S2 C30 107.11(7)
C48 O7 C34 116.64(13)
C36 O8 C46 116.45(13)
C18 N9 C29 113.24(11)
C18 N9 C44 113.69(11)
C29 N9 C44 114.72(11)
C35 N10 S2 127.41(11)
C35 N10 H76 115.7(13)
S2 N10 H76 116.8(13)
C21 N11 C38 113.04(11)
C21 N11 C49 113.52(12)
C38 N11 C49 115.42(12)
C15 N12 S1 128.97(11)
C15 N12 H75 113.9(13)
S1 N12 H75 117.0(13)
C23 C14 C42 121.10(14)
C23 C14 H66 119.0(11)
C42 C14 H66 119.9(11)
C22 C15 N12 124.05(13)
C22 C15 C21 120.84(14)
N12 C15 C21 115.09(13)
C36 C16 C28 118.65(14)
C36 C16 H55 122.1(11)
C28 C16 H55 119.3(11)
C37 C17 C53 119.03(14)
C37 C17 H68 119.0(10)
C53 C17 H68 122.0(10)
C28 C18 C35 117.67(13)
C28 C18 N9 124.72(13)
C35 C18 N9 117.57(13)
C30 C19 C26 118.97(15)
C30 C19 H58 119.7(11)
C26 C19 H58 121.3(11)
C43 C20 C30 119.15(15)
C43 C20 H61 119.1(11)
C30 C20 H61 121.7(11)
C40 C21 C15 117.86(14)
C40 C21 N11 125.15(13)
C15 C21 N11 116.97(13)
C15 C22 C48 119.59(14)
C15 C22 H64 123.5(11)
C48 C22 H64 116.9(11)
C53 C23 C14 118.92(14)
C53 C23 H65 120.7(10)
C14 C23 H65 120.4(10)
C48 C24 C40 118.95(14)
C48 C24 H62 120.0(12)
C40 C24 H62 121.1(12)
C29 C25 H80 109.3(11)
C29 C25 H81 109.7(11)
H80 C25 H81 108.8(16)
C29 C25 H82 113.4(12)
H80 C25 H82 109.0(16)
H81 C25 H82 106.6(16)
C31 C26 C19 121.20(15)
C31 C26 H59 119.8(11)
C19 C26 H59 118.9(11)
C49 C27 H106 109.5(12)
C49 C27 H107 111.7(11)
H106 C27 H107 108.5(16)
C49 C27 H108 110.9(12)
H106 C27 H108 107.0(17)
H107 C27 H108 109.1(16)
C18 C28 C16 122.48(14)
C18 C28 H54 118.5(10)
C16 C28 H54 119.0(10)
N9 C29 C32 109.00(12)
N9 C29 C25 111.32(12)
C32 C29 C25 109.46(13)
N9 C29 H57 111.4(9)
C32 C29 H57 107.3(9)
C25 C29 H57 108.3(9)
C19 C30 C20 121.02(14)
C19 C30 S2 119.59(12)
C20 C30 S2 119.35(12)
C26 C31 C43 118.67(14)
C26 C31 C39 120.80(15)
C43 C31 C39 120.52(15)
C29 C32 H77 110.5(11)
C29 C32 H78 110.1(11)
H77 C32 H78 108.4(16)
C29 C32 H79 111.5(11)
H77 C32 H79 109.5(16)
H78 C32 H79 106.6(15)
C38 C33 H74 108.6(12)
C38 C33 H104 113.2(12)
H74 C33 H104 106.5(17)
C38 C33 H105 112.5(11)
H74 C33 H105 107.4(16)
H104 C33 H105 108.3(16)
O7 C34 H72 111.4(11)
O7 C34 H94 112.0(11)
H72 C34 H94 108.9(16)
O7 C34 H95 104.2(12)
H72 C34 H95 109.5(16)
H94 C34 H95 110.7(16)
C51 C35 C18 120.72(13)
C51 C35 N10 122.96(13)
C18 C35 N10 116.28(13)
O8 C36 C16 124.79(14)
O8 C36 C51 114.79(14)
C16 C36 C51 120.41(14)
C17 C37 C42 120.75(14)
C17 C37 H67 120.2(11)
C42 C37 H67 119.1(11)
N11 C38 C47 109.35(12)
N11 C38 C33 110.96(12)
C47 C38 C33 110.12(14)
N11 C38 H70 110.6(10)
C47 C38 H70 107.7(10)
C33 C38 H70 108.1(10)
C31 C39 H96 111.7(17)
C31 C39 H97 110.3(15)
H96 C39 H97 109(2)
C31 C39 H98 113.0(15)
H96 C39 H98 108(2)
H97 C39 H98 105(2)
C21 C40 C24 122.13(15)
C21 C40 H63 119.8(11)
C24 C40 H63 118.1(11)
C42 C41 H71 110.3(13)
C42 C41 H89 110.0(12)
H71 C41 H89 107.7(17)
C42 C41 H90 110.7(13)
H71 C41 H90 108.7(18)
H89 C41 H90 109.3(17)
C14 C42 C37 118.96(14)
C14 C42 C41 120.32(14)
C37 C42 C41 120.71(14)
C20 C43 C31 120.99(15)
C20 C43 H60 119.3(12)
C31 C43 H60 119.7(12)
N9 C44 C50 110.79(12)
N9 C44 C45 115.03(12)
C50 C44 C45 110.22(14)
N9 C44 H13 105.3(10)
C50 C44 H13 106.3(10)
C45 C44 H13 108.7(10)
C44 C45 H86 111.6(11)
C44 C45 H87 109.6(12)
H86 C45 H87 107.3(16)
C44 C45 H88 111.5(11)
H86 C45 H88 107.2(15)
H87 C45 H88 109.6(16)
O8 C46 H91 112.0(11)
O8 C46 H92 103.0(13)
H91 C46 H92 109.0(16)
O8 C46 H93 109.4(11)
H91 C46 H93 110.7(16)
H92 C46 H93 112.6(17)
C38 C47 H101 109.7(11)
C38 C47 H102 110.4(12)
H101 C47 H102 108.9(16)
C38 C47 H103 110.0(11)
H101 C47 H103 108.3(16)
H102 C47 H103 109.5(16)
O7 C48 C24 124.41(14)
O7 C48 C22 115.05(14)
C24 C48 C22 120.54(14)
N11 C49 C27 110.97(12)
N11 C49 C52 114.71(13)
C27 C49 C52 109.93(14)
N11 C49 H69 105.0(10)
C27 C49 H69 107.0(10)
C52 C49 H69 108.8(10)
C44 C50 H83 109.6(12)
C44 C50 H84 111.2(12)
H83 C50 H84 109.1(17)
C44 C50 H85 110.2(13)
H83 C50 H85 108.7(17)
H84 C50 H85 108.0(17)
C35 C51 C36 120.00(14)
C35 C51 H56 121.4(10)
C36 C51 H56 118.6(10)
C49 C52 H73 108.9(12)
C49 C52 H99 111.9(12)
H73 C52 H99 109.0(17)
C49 C52 H100 110.8(12)
H73 C52 H100 106.0(17)
H99 C52 H100 110.1(17)
C23 C53 C17 121.23(13)
C23 C53 S1 119.55(11)
C17 C53 S1 119.20(11)

loop_
_geom_bond_atom_site_label_1
_geom_bond_atom_site_label_2
_geom_bond_distance
S1 O3 1.4337(11)
S1 O5 1.4359(10)
S1 N12 1.6177(13)
S1 C53 1.7654(14)
S2 O4 1.4336(11)
S2 O6 1.4355(11)
S2 N10 1.6212(13)
S2 C30 1.7716(15)
O7 C48 1.3729(19)
O7 C34 1.427(2)
O8 C36 1.3694(18)
O8 C46 1.4320(19)
N9 C18 1.4412(18)
N9 C29 1.4863(19)
N9 C44 1.4943(18)
N10 C35 1.4118(19)
N10 H76 0.807(19)
N11 C21 1.4433(19)
N11 C38 1.4881(19)
N11 C49 1.4936(19)
N12 C15 1.4088(19)
N12 H75 0.82(2)
C14 C23 1.390(2)
C14 C42 1.390(2)
C14 H66 0.963(18)
C15 C22 1.386(2)
C15 C21 1.413(2)
C16 C36 1.391(2)
C16 C28 1.397(2)
C16 H55 0.939(19)
C17 C37 1.386(2)
C17 C53 1.396(2)
C17 H68 0.962(18)
C18 C28 1.390(2)
C18 C35 1.412(2)
C19 C30 1.390(2)
C19 C26 1.395(2)
C19 H58 0.946(19)
C20 C43 1.390(2)
C20 C30 1.393(2)
C20 H61 0.945(19)
C21 C40 1.388(2)
C22 C48 1.401(2)
C22 H64 0.932(19)
C23 C53 1.387(2)
C23 H65 0.969(18)
C24 C48 1.387(2)
C24 C40 1.393(2)
C24 H62 0.95(2)
C25 C29 1.525(2)
C25 H80 0.98(2)
C25 H81 0.937(19)
C25 H82 0.95(2)
C26 C31 1.392(2)
C26 H59 0.971(19)
C27 C49 1.523(2)
C27 H106 0.94(2)
C27 H107 0.99(2)
C27 H108 0.98(2)
C28 H54 0.977(18)
C29 C32 1.525(2)
C29 H57 1.010(17)
C31 C43 1.400(2)
C31 C39 1.512(2)
C32 H77 0.98(2)
C32 H78 0.97(2)
C32 H79 0.947(19)
C33 C38 1.532(2)
C33 H74 0.97(2)
C33 H104 0.98(2)
C33 H105 0.98(2)
C34 H72 0.99(2)
C34 H94 0.98(2)
C34 H95 0.99(2)
C35 C51 1.390(2)
C36 C51 1.397(2)
C37 C42 1.401(2)
C37 H67 0.954(18)
C38 C47 1.525(2)
C38 H70 0.993(17)
C39 H96 1.00(3)
C39 H97 0.95(3)
C39 H98 0.95(3)
C40 H63 0.97(2)
C41 C42 1.509(2)
C41 H71 0.99(2)
C41 H89 1.00(2)
C41 H90 0.98(2)
C43 H60 0.93(2)
C44 C50 1.520(2)
C44 C45 1.537(2)
C44 H13 0.983(17)
C45 H86 0.982(19)
C45 H87 0.98(2)
C45 H88 1.00(2)
C46 H91 1.01(2)
C46 H92 0.95(2)
C46 H93 1.02(2)
C47 H101 0.99(2)
C47 H102 0.97(2)
C47 H103 0.98(2)
C49 C52 1.532(2)
C49 H69 0.972(17)
C50 H83 0.99(2)
C50 H84 0.97(2)
C50 H85 0.94(2)
C51 H56 0.965(18)
C52 H73 1.00(2)
C52 H99 1.00(2)
C52 H100 0.99(2)

loop_
_geom_hbond_atom_site_label_D
_geom_hbond_atom_site_label_H
_geom_hbond_atom_site_label_A
_geom_hbond_site_symmetry_A
_geom_hbond_distance_DA
_geom_hbond_distance_DH
_geom_hbond_distance_HA
_geom_hbond_angle_DHA
_geom_hbond_publ_flag
N10 H76 S2 . 1.6212(12) 0.81(2) 2.112(18) 43.2(10) no
N10 H76 O6 2_767 3.0547(18) 0.81(2) 2.36(2) 143.9(17) no
N10 H76 N9 . 2.7047(17) 0.81(2) 2.316(18) 110.4(17) no
N12 H75 S1 . 1.6177(14) 0.816(19) 2.117(18) 42.9(11) no
N12 H75 O5 2_756 3.0356(17) 0.816(19) 2.35(2) 142.8(17) no
N12 H75 N11 . 2.6660(18) 0.816(19) 2.249(19) 112.2(17) no

loop_
_geom_torsion_atom_site_label_1
_geom_torsion_atom_site_label_2
_geom_torsion_atom_site_label_3
_geom_torsion_atom_site_label_4
_geom_torsion
O4 S2 N10 C35 39.56(15)
O6 S2 N10 C35 168.65(13)
C30 S2 N10 C35 -76.57(15)
O3 S1 N12 C15 -40.78(15)
O5 S1 N12 C15 -169.66(13)
C53 S1 N12 C15 75.48(14)
S1 N12 C15 C22 -11.5(2)
S1 N12 C15 C21 169.85(11)
C29 N9 C18 C28 57.30(18)
C44 N9 C18 C28 -75.98(17)
C29 N9 C18 C35 -120.55(14)
C44 N9 C18 C35 106.17(15)
C22 C15 C21 C40 -3.2(2)
N12 C15 C21 C40 175.50(13)
C22 C15 C21 N11 178.52(13)
N12 C15 C21 N11 -2.82(19)
C38 N11 C21 C40 -54.85(19)
C49 N11 C21 C40 79.09(18)
C38 N11 C21 C15 123.34(14)
C49 N11 C21 C15 -102.72(15)
N12 C15 C22 C48 -177.01(14)
C21 C15 C22 C48 1.5(2)
C42 C14 C23 C53 0.3(2)
C30 C19 C26 C31 0.3(2)
C35 C18 C28 C16 -1.8(2)
N9 C18 C28 C16 -179.61(14)
C36 C16 C28 C18 -0.4(2)
C18 N9 C29 C32 54.03(16)
C44 N9 C29 C32 -173.19(12)
C18 N9 C29 C25 174.88(12)
C44 N9 C29 C25 -52.34(16)
C26 C19 C30 C20 -0.3(2)
C26 C19 C30 S2 177.17(12)
C43 C20 C30 C19 -0.1(2)
C43 C20 C30 S2 -177.51(12)
O4 S2 C30 C19 0.43(14)
O6 S2 C30 C19 -129.37(12)
N10 S2 C30 C19 117.95(12)
O4 S2 C30 C20 177.91(12)
O6 S2 C30 C20 48.11(14)
N10 S2 C30 C20 -64.56(13)
C19 C26 C31 C43 -0.1(2)
C19 C26 C31 C39 178.86(16)
C28 C18 C35 C51 2.5(2)
N9 C18 C35 C51 -179.51(13)
C28 C18 C35 N10 -175.58(13)
N9 C18 C35 N10 2.4(2)
S2 N10 C35 C51 18.7(2)
S2 N10 C35 C18 -163.32(12)
C46 O8 C36 C16 -3.8(2)
C46 O8 C36 C51 176.07(15)
C28 C16 C36 O8 -178.14(14)
C28 C16 C36 C51 2.0(2)
C53 C17 C37 C42 0.2(2)
C21 N11 C38 C47 -54.70(16)
C49 N11 C38 C47 172.27(12)
C21 N11 C38 C33 -176.36(13)
C49 N11 C38 C33 50.61(17)
C15 C21 C40 C24 2.1(2)
N11 C21 C40 C24 -179.72(14)
C48 C24 C40 C21 0.6(2)
C23 C14 C42 C37 -0.5(2)
C23 C14 C42 C41 -179.30(15)
C17 C37 C42 C14 0.2(2)
C17 C37 C42 C41 179.01(15)
C30 C20 C43 C31 0.3(2)
C26 C31 C43 C20 -0.3(2)
C39 C31 C43 C20 -179.20(16)
C18 N9 C44 C50 -50.30(17)
C29 N9 C44 C50 177.13(13)
C18 N9 C44 C45 75.52(16)
C29 N9 C44 C45 -57.05(17)
C34 O7 C48 C24 6.5(2)
C34 O7 C48 C22 -173.24(14)
C40 C24 C48 O7 177.96(15)
C40 C24 C48 C22 -2.3(2)
C15 C22 C48 O7 -178.97(13)
C15 C22 C48 C24 1.3(2)
C21 N11 C49 C27 49.88(16)
C38 N11 C49 C27 -177.32(13)
C21 N11 C49 C52 -75.45(17)
C38 N11 C49 C52 57.35(18)
C18 C35 C51 C36 -1.0(2)
N10 C35 C51 C36 176.92(14)
O8 C36 C51 C35 178.84(14)
C16 C36 C51 C35 -1.3(2)
C14 C23 C53 C17 0.1(2)
C14 C23 C53 S1 -178.34(11)
C37 C17 C53 C23 -0.4(2)
C37 C17 C53 S1 178.06(11)
O3 S1 C53 C23 6.16(14)
O5 S1 C53 C23 136.13(12)
N12 S1 C53 C23 -111.28(12)
O3 S1 C53 C17 -172.30(11)
O5 S1 C53 C17 -42.32(13)
N12 S1 C53 C17 70.27(13)
